data_2234617
loop_
_publ_author_name
'Han, Meng Ting'

_publ_section_title
;
 Bis(cyclohexylammonium) terephthalate
;
_journal_coeditor_code HB6690
_journal_issue 5
_journal_name_full 'Acta Crystallographica Section E'
_journal_page_first o1579
_journal_paper_doi 10.1107/S1600536812017035
_journal_volume 68
_journal_year 2012
_chemical_formula_iupac '2C6 H14 N +, C8 H4 O4 2-'
_chemical_formula_moiety '2(C6 H14 N +), C8 H4 O4 2-'
_chemical_formula_sum 'C20 H32 N2 O4'
_chemical_formula_weight 364.48
_chemical_name_systematic
;
Bis(cyclohexylammonium) terephthalate
;
_space_group_IT_number 9
_symmetry_cell_setting monoclinic
_symmetry_space_group_name_Hall 'C -2yc'
_symmetry_space_group_name_H-M 'C 1 c 1'
_atom_sites_solution_hydrogens geom
_atom_sites_solution_primary direct
_atom_sites_solution_secondary difmap
_audit_creation_method SHELXL-97
_cell_angle_alpha 90.00
_cell_angle_beta 117.03(3)
_cell_angle_gamma 90.00
_cell_formula_units_Z 4
_cell_length_a 11.572(2)
_cell_length_b 22.820(5)
_cell_length_c 8.5426(17)
_cell_measurement_reflns_used 4397
_cell_measurement_temperature 293(2)
_cell_measurement_theta_max 27.470
_cell_measurement_theta_min 2.2882
_cell_volume 2009.5(9)
_computing_cell_refinement 'CrystalClear (Rigaku, 2005)'
_computing_data_collection 'CrystalClear (Rigaku, 2005)'
_computing_data_reduction 'CrystalClear (Rigaku, 2005)'
_computing_molecular_graphics 'SHELXTL (Sheldrick, 2008)'
_computing_publication_material 'SHELXL97 (Sheldrick, 2008)'
_computing_structure_refinement 'SHELXL97 (Sheldrick, 2008)'
_computing_structure_solution 'SHELXS97 (Sheldrick, 2008)'
_diffrn_ambient_temperature 293(2)
_diffrn_measured_fraction_theta_full 0.995
_diffrn_measured_fraction_theta_max 0.995
_diffrn_measurement_device_type 'Rigaku SCXmini'
_diffrn_measurement_method '\w scans'
_diffrn_radiation_monochromator graphite
_diffrn_radiation_source 'fine-focus sealed tube'
_diffrn_radiation_type MoK\a
_diffrn_radiation_wavelength 0.71073
_diffrn_reflns_av_R_equivalents 0.0825
_diffrn_reflns_av_sigmaI/netI 0.1362
_diffrn_reflns_limit_h_max 15
_diffrn_reflns_limit_h_min -15
_diffrn_reflns_limit_k_max 29
_diffrn_reflns_limit_k_min -29
_diffrn_reflns_limit_l_max 11
_diffrn_reflns_limit_l_min -11
_diffrn_reflns_number 8521
_diffrn_reflns_theta_full 27.47
_diffrn_reflns_theta_max 27.47
_diffrn_reflns_theta_min 3.22
_diffrn_standards_decay_% 0
_diffrn_standards_interval_count 150
_diffrn_standards_number 2
_exptl_absorpt_coefficient_mu 0.083
_exptl_absorpt_correction_T_max 0.984
_exptl_absorpt_correction_T_min 0.973
_exptl_absorpt_correction_type multi-scan
_exptl_absorpt_process_details '(CrystalClear; Rigaku, 2005)'
_exptl_crystal_colour colourless
_exptl_crystal_density_diffrn 1.205
_exptl_crystal_density_method 'not measured'
_exptl_crystal_description prism
_exptl_crystal_F_000 792
_exptl_crystal_size_max 0.33
_exptl_crystal_size_mid 0.28
_exptl_crystal_size_min 0.20
_refine_diff_density_max 0.223
_refine_diff_density_min -0.287
_refine_ls_abs_structure_details none
_refine_ls_extinction_method none
_refine_ls_goodness_of_fit_ref 1.032
_refine_ls_hydrogen_treatment constr
_refine_ls_matrix_type full
_refine_ls_number_parameters 235
_refine_ls_number_reflns 2294
_refine_ls_number_restraints 2
_refine_ls_restrained_S_all 1.032
_refine_ls_R_factor_all 0.1798
_refine_ls_R_factor_gt 0.0840
_refine_ls_shift/su_max 0.000
_refine_ls_shift/su_mean 0.000
_refine_ls_structure_factor_coef Fsqd
_refine_ls_weighting_details 'calc w=1/[\s^2^(Fo^2^)+(0.0494P)^2^+0.9408P] where P=(Fo^2^+2Fc^2^)/3'
_refine_ls_weighting_scheme calc
_refine_ls_wR_factor_gt 0.1390
_refine_ls_wR_factor_ref 0.1708
_reflns_number_gt 2074
_reflns_number_total 2294
_reflns_threshold_expression I>2\s(I)
_cod_data_source_file hb6690.cif
_cod_data_source_block I
_cod_original_cell_volume 2009.5(7)
_cod_original_sg_symbol_H-M 'C c'
_cod_database_code 2234617
_cod_database_fobs_code 2234617

loop_
_symmetry_equiv_pos_as_xyz
'x, y, z'
'x, -y, z+1/2'
'x+1/2, y+1/2, z'
'x+1/2, -y+1/2, z+1/2'

loop_
_atom_site_type_symbol
_atom_site_label
_atom_site_fract_x
_atom_site_fract_y
_atom_site_fract_z
_atom_site_U_iso_or_equiv
_atom_site_adp_type
_atom_site_calc_flag
_atom_site_refinement_flags
_atom_site_occupancy
_atom_site_symmetry_multiplicity
O O1 1.0562(3) 0.01965(14) 0.2071(4) 0.0459(9) Uani d . 1 1
O O2 1.1042(3) 0.09972(18) 0.3698(5) 0.0703(13) Uani d . 1 1
O O3 0.4191(3) 0.03397(15) 0.1026(5) 0.0587(11) Uani d . 1 1
O O4 0.4746(3) 0.11090(15) 0.2780(5) 0.0534(10) Uani d . 1 1
C C13 1.0266(5) 0.0614(2) 0.2818(7) 0.0415(13) Uani d . 1 1
C C14 0.8887(4) 0.0637(2) 0.2555(6) 0.0310(11) Uani d . 1 1
C C15 0.8548(4) 0.1042(2) 0.3456(6) 0.0369(12) Uani d . 1 1
H H15A 0.9168 0.1306 0.4196 0.044 Uiso calc R 1 1
C C16 0.7307(5) 0.1067(2) 0.3288(6) 0.0395(13) Uani d . 1 1
H H16A 0.7101 0.1342 0.3924 0.047 Uiso calc R 1 1
C C17 0.6362(4) 0.06814(19) 0.2172(6) 0.0292(11) Uani d . 1 1
C C18 0.6711(4) 0.0271(2) 0.1269(6) 0.0392(13) Uani d . 1 1
H H18A 0.6094 0.0005 0.0533 0.047 Uiso calc R 1 1
C C19 0.7956(4) 0.0247(2) 0.1436(6) 0.0380(12) Uani d . 1 1
H H19A 0.8168 -0.0028 0.0804 0.046 Uiso calc R 1 1
C C20 0.4989(5) 0.0710(2) 0.1974(7) 0.0377(13) Uani d . 1 1
N N1 0.3672(3) 0.08243(16) 0.4988(5) 0.0406(10) Uani d . 1 1
H H1A 0.2811 0.0828 0.4535 0.061 Uiso calc R 1 1
H H1B 0.3965 0.0464 0.5355 0.061 Uiso calc R 1 1
H H1D 0.3903 0.0934 0.4169 0.061 Uiso calc R 1 1
C C1 0.4234(4) 0.1238(2) 0.6496(6) 0.0383(12) Uani d . 1 1
H H1C 0.3964 0.1115 0.7379 0.046 Uiso calc R 1 1
C C2 0.3719(5) 0.1835(2) 0.5880(8) 0.0530(15) Uani d . 1 1
H H2A 0.2782 0.1831 0.5413 0.064 Uiso calc R 1 1
H H2B 0.3922 0.1949 0.4939 0.064 Uiso calc R 1 1
C C3 0.4286(5) 0.2279(3) 0.7349(8) 0.0670(18) Uani d . 1 1
H H3A 0.3993 0.2194 0.8223 0.080 Uiso calc R 1 1
H H3B 0.3981 0.2668 0.6884 0.080 Uiso calc R 1 1
C C4 0.5761(5) 0.2269(3) 0.8212(7) 0.0594(16) Uani d . 1 1
H H4A 0.6058 0.2401 0.7377 0.071 Uiso calc R 1 1
H H4B 0.6100 0.2535 0.9204 0.071 Uiso calc R 1 1
C C5 0.6263(6) 0.1663(3) 0.8828(7) 0.0693(18) Uani d . 1 1
H H5A 0.6036 0.1546 0.9745 0.083 Uiso calc R 1 1
H H5B 0.7201 0.1662 0.9321 0.083 Uiso calc R 1 1
C C6 0.5696(5) 0.1222(2) 0.7315(7) 0.0562(15) Uani d . 1 1
H H6A 0.5980 0.1318 0.6438 0.067 Uiso calc R 1 1
H H6B 0.6003 0.0831 0.7753 0.067 Uiso calc R 1 1
N N2 0.6584(3) 0.43904(15) 0.4889(5) 0.0374(10) Uani d . 1 1
H H2C 0.6172 0.4577 0.5404 0.056 Uiso calc R 1 1
H H2D 0.6397 0.4560 0.3863 0.056 Uiso calc R 1 1
H H2E 0.7436 0.4408 0.5578 0.056 Uiso calc R 1 1
C C7 0.6162(4) 0.37641(19) 0.4591(6) 0.0324(11) Uani d . 1 1
H H7A 0.6378 0.3584 0.5732 0.039 Uiso calc R 1 1
C C8 0.4710(4) 0.3733(2) 0.3475(7) 0.0457(13) Uani d . 1 1
H H8A 0.4476 0.3929 0.2363 0.055 Uiso calc R 1 1
H H8B 0.4283 0.3936 0.4067 0.055 Uiso calc R 1 1
C C9 0.4243(5) 0.3097(2) 0.3133(8) 0.0601(17) Uani d . 1 1
H H9A 0.4364 0.2920 0.4229 0.072 Uiso calc R 1 1
H H9B 0.3322 0.3091 0.2331 0.072 Uiso calc R 1 1
C C10 0.4958(6) 0.2740(2) 0.2362(7) 0.0650(18) Uani d . 1 1
H H10A 0.4720 0.2876 0.1179 0.078 Uiso calc R 1 1
H H10B 0.4700 0.2333 0.2292 0.078 Uiso calc R 1 1
C C11 0.6422(5) 0.2788(2) 0.3465(9) 0.0646(17) Uani d . 1 1
H H11A 0.6851 0.2581 0.2883 0.078 Uiso calc R 1 1
H H11B 0.6674 0.2604 0.4598 0.078 Uiso calc R 1 1
C C12 0.6860(5) 0.3432(2) 0.3739(8) 0.0565(15) Uani d . 1 1
H H12A 0.7790 0.3452 0.4481 0.068 Uiso calc R 1 1
H H12B 0.6670 0.3609 0.2615 0.068 Uiso calc R 1 1

loop_
_atom_site_aniso_label
_atom_site_aniso_U_11
_atom_site_aniso_U_22
_atom_site_aniso_U_33
_atom_site_aniso_U_12
_atom_site_aniso_U_13
_atom_site_aniso_U_23
O1 0.042(2) 0.047(2) 0.055(2) 0.0090(18) 0.0274(19) 0.0070(19)
O2 0.034(2) 0.070(3) 0.101(4) -0.014(2) 0.026(2) -0.027(3)
O3 0.031(2) 0.043(2) 0.104(3) -0.0052(18) 0.031(2) -0.021(2)
O4 0.049(2) 0.056(2) 0.073(3) 0.0003(18) 0.043(2) -0.011(2)
C13 0.032(3) 0.042(3) 0.052(4) 0.004(3) 0.019(3) 0.012(3)
C14 0.027(3) 0.039(3) 0.030(3) 0.004(2) 0.015(2) 0.005(2)
C15 0.033(3) 0.040(3) 0.036(3) -0.008(2) 0.014(2) -0.008(2)
C16 0.039(3) 0.040(3) 0.045(3) -0.004(2) 0.024(3) -0.012(3)
C17 0.024(2) 0.028(3) 0.039(3) 0.001(2) 0.018(2) -0.001(2)
C18 0.031(3) 0.033(3) 0.049(3) -0.007(2) 0.013(3) -0.008(2)
C19 0.028(3) 0.041(3) 0.044(3) 0.001(2) 0.015(2) -0.004(2)
C20 0.033(3) 0.036(3) 0.049(4) 0.000(3) 0.023(3) 0.003(3)
N1 0.033(2) 0.039(2) 0.054(3) 0.0005(19) 0.023(2) 0.002(2)
C1 0.035(3) 0.039(3) 0.039(3) -0.006(2) 0.016(2) -0.001(2)
C2 0.037(3) 0.038(3) 0.068(4) -0.001(2) 0.009(3) -0.016(3)
C3 0.058(4) 0.057(4) 0.082(5) -0.004(3) 0.028(4) -0.015(4)
C4 0.070(4) 0.061(4) 0.050(4) -0.025(3) 0.030(3) -0.017(3)
C5 0.050(4) 0.087(5) 0.046(4) -0.009(3) 0.001(3) 0.006(4)
C6 0.038(3) 0.060(4) 0.057(4) 0.006(3) 0.010(3) 0.012(3)
N2 0.032(2) 0.037(2) 0.045(3) -0.0012(19) 0.020(2) 0.000(2)
C7 0.033(3) 0.033(3) 0.034(3) 0.001(2) 0.016(2) 0.001(2)
C8 0.038(3) 0.052(3) 0.050(3) 0.000(3) 0.022(3) -0.005(3)
C9 0.051(3) 0.046(4) 0.077(5) -0.014(3) 0.023(3) -0.009(3)
C10 0.090(5) 0.050(4) 0.055(4) -0.017(4) 0.032(4) -0.009(3)
C11 0.059(4) 0.045(4) 0.090(5) 0.002(3) 0.034(4) -0.013(3)
C12 0.051(3) 0.048(3) 0.079(4) -0.002(3) 0.036(3) -0.008(3)

loop_
_atom_type_symbol
_atom_type_description
_atom_type_scat_dispersion_real
_atom_type_scat_dispersion_imag
_atom_type_scat_source
C C 0.0033 0.0016 'International Tables Vol C Tables 4.2.6.8 and 6.1.1.4'
H H 0.0000 0.0000 'International Tables Vol C Tables 4.2.6.8 and 6.1.1.4'
N N 0.0061 0.0033 'International Tables Vol C Tables 4.2.6.8 and 6.1.1.4'
O O 0.0106 0.0060 'International Tables Vol C Tables 4.2.6.8 and 6.1.1.4'

loop_
_geom_angle_atom_site_label_1
_geom_angle_atom_site_label_2
_geom_angle_atom_site_label_3
_geom_angle
O2 C13 O1 123.1(5)
O2 C13 C14 119.6(5)
O1 C13 C14 117.2(5)
C15 C14 C19 119.2(4)
C15 C14 C13 119.6(4)
C19 C14 C13 121.2(4)
C14 C15 C16 121.4(5)
C14 C15 H15A 119.3
C16 C15 H15A 119.3
C15 C16 C17 120.2(4)
C15 C16 H16A 119.9
C17 C16 H16A 119.9
C18 C17 C16 118.2(4)
C18 C17 C20 121.4(4)
C16 C17 C20 120.4(4)
C19 C18 C17 121.5(4)
C19 C18 H18A 119.2
C17 C18 H18A 119.2
C18 C19 C14 119.5(4)
C18 C19 H19A 120.3
C14 C19 H19A 120.3
O3 C20 O4 124.7(5)
O3 C20 C17 118.2(4)
O4 C20 C17 117.1(4)
C1 N1 H1A 109.5
C1 N1 H1B 109.5
H1A N1 H1B 109.5
C1 N1 H1D 109.5
H1A N1 H1D 109.5
H1B N1 H1D 109.5
C2 C1 N1 109.2(4)
C2 C1 C6 111.8(4)
N1 C1 C6 110.1(4)
C2 C1 H1C 108.6
N1 C1 H1C 108.6
C6 C1 H1C 108.6
C1 C2 C3 111.6(5)
C1 C2 H2A 109.3
C3 C2 H2A 109.3
C1 C2 H2B 109.3
C3 C2 H2B 109.3
H2A C2 H2B 108.0
C2 C3 C4 111.1(5)
C2 C3 H3A 109.4
C4 C3 H3A 109.4
C2 C3 H3B 109.4
C4 C3 H3B 109.4
H3A C3 H3B 108.0
C5 C4 C3 110.8(5)
C5 C4 H4A 109.5
C3 C4 H4A 109.5
C5 C4 H4B 109.5
C3 C4 H4B 109.5
H4A C4 H4B 108.1
C4 C5 C6 111.2(4)
C4 C5 H5A 109.4
C6 C5 H5A 109.4
C4 C5 H5B 109.4
C6 C5 H5B 109.4
H5A C5 H5B 108.0
C1 C6 C5 109.6(5)
C1 C6 H6A 109.7
C5 C6 H6A 109.7
C1 C6 H6B 109.7
C5 C6 H6B 109.7
H6A C6 H6B 108.2
C7 N2 H2C 109.5
C7 N2 H2D 109.5
H2C N2 H2D 109.5
C7 N2 H2E 109.5
H2C N2 H2E 109.5
H2D N2 H2E 109.5
N2 C7 C8 109.6(3)
N2 C7 C12 110.9(4)
C8 C7 C12 110.9(4)
N2 C7 H7A 108.5
C8 C7 H7A 108.5
C12 C7 H7A 108.5
C7 C8 C9 111.1(4)
C7 C8 H8A 109.4
C9 C8 H8A 109.4
C7 C8 H8B 109.4
C9 C8 H8B 109.4
H8A C8 H8B 108.0
C10 C9 C8 112.3(5)
C10 C9 H9A 109.1
C8 C9 H9A 109.1
C10 C9 H9B 109.1
C8 C9 H9B 109.1
H9A C9 H9B 107.9
C9 C10 C11 111.6(5)
C9 C10 H10A 109.3
C11 C10 H10A 109.3
C9 C10 H10B 109.3
C11 C10 H10B 109.3
H10A C10 H10B 108.0
C10 C11 C12 111.1(5)
C10 C11 H11A 109.4
C12 C11 H11A 109.4
C10 C11 H11B 109.4
C12 C11 H11B 109.4
H11A C11 H11B 108.0
C7 C12 C11 109.9(4)
C7 C12 H12A 109.7
C11 C12 H12A 109.7
C7 C12 H12B 109.7
C11 C12 H12B 109.7
H12A C12 H12B 108.2

loop_
_geom_bond_atom_site_label_1
_geom_bond_atom_site_label_2
_geom_bond_distance
O1 C13 1.278(6)
O2 C13 1.234(6)
O3 C20 1.242(6)
O4 C20 1.249(6)
C13 C14 1.508(6)
C14 C15 1.369(6)
C14 C19 1.389(6)
C15 C16 1.378(6)
C15 H15A 0.9300
C16 C17 1.389(6)
C16 H16A 0.9300
C17 C18 1.385(6)
C17 C20 1.521(6)
C18 C19 1.383(6)
C18 H18A 0.9300
C19 H19A 0.9300
N1 C1 1.487(5)
N1 H1A 0.8900
N1 H1B 0.8900
N1 H1D 0.8900
C1 C2 1.485(6)
C1 C6 1.509(7)
C1 H1C 0.9800
C2 C3 1.511(7)
C2 H2A 0.9700
C2 H2B 0.9700
C3 C4 1.520(7)
C3 H3A 0.9700
C3 H3B 0.9700
C4 C5 1.500(8)
C4 H4A 0.9700
C4 H4B 0.9700
C5 C6 1.530(7)
C5 H5A 0.9700
C5 H5B 0.9700
C6 H6A 0.9700
C6 H6B 0.9700
N2 C7 1.495(5)
N2 H2C 0.8900
N2 H2D 0.8900
N2 H2E 0.8900
C7 C8 1.510(6)
C7 C12 1.515(6)
C7 H7A 0.9800
C8 C9 1.531(6)
C8 H8A 0.9700
C8 H8B 0.9700
C9 C10 1.509(7)
C9 H9A 0.9700
C9 H9B 0.9700
C10 C11 1.523(7)
C10 H10A 0.9700
C10 H10B 0.9700
C11 C12 1.537(7)
C11 H11A 0.9700
C11 H11B 0.9700
C12 H12A 0.9700
C12 H12B 0.9700

loop_
_geom_hbond_atom_site_label_D
_geom_hbond_atom_site_label_H
_geom_hbond_atom_site_label_A
_geom_hbond_site_symmetry_A
_geom_hbond_distance_DH
_geom_hbond_distance_HA
_geom_hbond_distance_DA
_geom_hbond_angle_DHA
N1 H1A O2 1_455 0.89 1.88 2.753(5) 168
N1 H1B O3 2 0.89 1.90 2.778(5) 167
N1 H1D O4 . 0.89 1.89 2.766(5) 168
N2 H2C O1 4_455 0.89 1.92 2.786(5) 162
N2 H2D O1 3_455 0.89 2.01 2.827(5) 152
N2 H2E O3 4 0.89 1.97 2.785(5) 151

loop_
_geom_torsion_atom_site_label_1
_geom_torsion_atom_site_label_2
_geom_torsion_atom_site_label_3
_geom_torsion_atom_site_label_4
_geom_torsion
O2 C13 C14 C15 -7.4(7)
O1 C13 C14 C15 174.0(4)
O2 C13 C14 C19 173.7(5)
O1 C13 C14 C19 -4.9(7)
C19 C14 C15 C16 0.7(7)
C13 C14 C15 C16 -178.2(4)
C14 C15 C16 C17 -0.8(7)
C15 C16 C17 C18 1.1(7)
C15 C16 C17 C20 -179.6(5)
C16 C17 C18 C19 -1.2(7)
C20 C17 C18 C19 179.5(4)
C17 C18 C19 C14 1.1(7)
C15 C14 C19 C18 -0.8(7)
C13 C14 C19 C18 178.1(4)
C18 C17 C20 O3 2.5(7)
C16 C17 C20 O3 -176.7(5)
C18 C17 C20 O4 -177.1(5)
C16 C17 C20 O4 3.6(7)
N1 C1 C2 C3 -178.4(4)
C6 C1 C2 C3 -56.4(6)
C1 C2 C3 C4 54.8(7)
C2 C3 C4 C5 -54.9(7)
C3 C4 C5 C6 56.3(7)
C2 C1 C6 C5 56.7(6)
N1 C1 C6 C5 178.2(4)
C4 C5 C6 C1 -56.9(6)
N2 C7 C8 C9 179.7(4)
C12 C7 C8 C9 56.9(6)
C7 C8 C9 C10 -53.9(6)
C8 C9 C10 C11 52.6(7)
C9 C10 C11 C12 -54.3(7)
N2 C7 C12 C11 179.3(4)
C8 C7 C12 C11 -58.6(6)
C10 C11 C12 C7 57.2(6)

loop_
_cod_related_entry_id
_cod_related_entry_database
_cod_related_entry_code
1 ChemSpider 30657684
